data_7248498
loop_
_publ_author_name
'Yi, Heng'
'Zhou, Mu-Yang'
'Ye, Le'
'Lu, Xiao-Tong'
'Zhou, Dong-Dong'
'Zhang, Jie-Peng'

_publ_section_title
;
 A stable metal azolate framework with rare nonintersecting
 one-/two-dimensional pore channels
;
_journal_issue 19
_journal_name_full CrystEngComm
_journal_page_first 2459
_journal_page_last 2462
_journal_paper_doi 10.1039/D4CE00318G
_journal_volume 26
_journal_year 2024
_chemical_formula_moiety '0.08(C216 H96 F72 N48 O60 Zn24)'
_chemical_formula_sum 'C18 H8 F6 N4 O5 Zn2'
_chemical_formula_weight 605.02
_chemical_name_common MAF-50
_space_group_crystal_system hexagonal
_space_group_IT_number 193
_space_group_name_Hall '-P 6c 2'
_space_group_name_H-M_alt 'P 63/m c m'
_atom_sites_solution_hydrogens mixed
_audit_creation_date 2024-03-19
_audit_creation_method
;
Olex2 1.2
(compiled 2018.05.29 svn.r3508 for OlexSys, GUI svn.r5506)
;
_audit_update_record
;
2024-03-25 deposited with the CCDC.	2024-04-19 downloaded from the CCDC.
;
_cell_angle_alpha 90
_cell_angle_beta 90
_cell_angle_gamma 120
_cell_formula_units_Z 12
_cell_length_a 26.1617(4)
_cell_length_b 26.1617(4)
_cell_length_c 16.6663(3)
_cell_measurement_reflns_used 7768
_cell_measurement_temperature 250(2)
_cell_measurement_theta_max 72.1680
_cell_measurement_theta_min 4.2740
_cell_volume 9878.7(3)
_computing_molecular_graphics 'Olex2 (Dolomanov et al., 2009)'
_computing_publication_material 'Olex2 (Dolomanov et al., 2009)'
_computing_structure_refinement 'ShelXL (Sheldrick, 2015)'
_diffrn_ambient_temperature 250.15
_diffrn_measured_fraction_theta_full 0.999
_diffrn_measured_fraction_theta_max 0.999
_diffrn_measurement_device_type 'XtaLAB Synergy R, DW system, HyPix'
_diffrn_radiation_type CuK\a
_diffrn_radiation_wavelength 1.54184
_diffrn_reflns_av_R_equivalents 0.0346
_diffrn_reflns_av_unetI/netI 0.0173
_diffrn_reflns_Laue_measured_fraction_full 0.999
_diffrn_reflns_Laue_measured_fraction_max 0.999
_diffrn_reflns_limit_h_max 26
_diffrn_reflns_limit_h_min -31
_diffrn_reflns_limit_k_max 23
_diffrn_reflns_limit_k_min -27
_diffrn_reflns_limit_l_max 10
_diffrn_reflns_limit_l_min -19
_diffrn_reflns_number 20445
_diffrn_reflns_point_group_measured_fraction_full 0.999
_diffrn_reflns_point_group_measured_fraction_max 0.999
_diffrn_reflns_theta_full 67.497
_diffrn_reflns_theta_max 67.497
_diffrn_reflns_theta_min 3.902
_exptl_absorpt_coefficient_mu 2.357
_exptl_crystal_density_diffrn 1.220
_exptl_crystal_description block
_exptl_crystal_F_000 3576
_exptl_crystal_size_max 0.14
_exptl_crystal_size_mid 0.13
_exptl_crystal_size_min 0.12
_refine_diff_density_max 1.593
_refine_diff_density_min -1.118
_refine_diff_density_rms 0.140
_refine_ls_extinction_method none
_refine_ls_goodness_of_fit_ref 1.025
_refine_ls_hydrogen_treatment constr
_refine_ls_matrix_type full
_refine_ls_number_parameters 247
_refine_ls_number_reflns 3205
_refine_ls_number_restraints 156
_refine_ls_restrained_S_all 1.103
_refine_ls_R_factor_all 0.1015
_refine_ls_R_factor_gt 0.0891
_refine_ls_shift/su_max 0.000
_refine_ls_shift/su_mean 0.000
_refine_ls_structure_factor_coef Fsqd
_refine_ls_weighting_details 'w=1/[\s^2^(Fo^2^)+(0.1575P)^2^+43.4545P] where P=(Fo^2^+2Fc^2^)/3'
_refine_ls_weighting_scheme calc
_refine_ls_wR_factor_gt 0.2478
_refine_ls_wR_factor_ref 0.2666
_reflns_Friedel_coverage 0.000
_reflns_number_gt 2499
_reflns_number_total 3205
_reflns_threshold_expression 'I > 2\s(I)'
_cod_data_source_file d4ce00318g2.cif
_cod_data_source_block 1
_cod_depositor_comments 'Adding full bibliography for 7248497--7248498.cif.'
_cod_original_cell_volume 9878.7(4)
_cod_database_code 7248498
_shelx_shelxl_version_number 2014/7
_shelx_space_group_comment
;
The symmetry employed for this shelxl refinement is uniquely defined
by the following loop, which should always be used as a source of
symmetry information in preference to the above space-group names.
They are only intended as comments.
;
_shelx_estimated_absorpt_t_max 0.765
_shelx_estimated_absorpt_t_min 0.734
_olex2_refinement_description
;
1. Fixed Uiso
 At 1.2 times of:
  All C(H) groups, All O(H) groups
 At 1.5 times of:
  All C(H,H,H) groups
2. Restrained distances
 F2-F3 = F3-F1 = F1-F2
 2.15 with sigma of 0.01
 F5-C13
 1.5 with sigma of 0.01
 F3-C3 = F1-C3 = F2-C3
 1.35 with sigma of 0.01
 C3-C4
 1.5 with sigma of 0.01
 C8-C9
 1.5 with sigma of 0.02
 C13-C9
 1.5 with sigma of 0.02
 F2-F3 \\sim F3-F1 \\sim F1-F2
 with sigma of 0.01
 F1-C3 \\sim F3-C3 \\sim F2-C3
 with sigma of 0.01
3. Restrained planarity
 N3, C9, C13, C14
 with sigma of 0.02
 N2, C8, C9, C10
 with sigma of 0.02
4. Uiso/Uaniso restraints and constraints
F1 \\sim F2 \\sim F3 \\sim C3: within 2A with sigma of 0.001 and sigma for
terminal atoms of 0.002
Uanis(O3) \\sim Ueq: with sigma of 0.01 and sigma for terminal atoms of 0.002
Uanis(C2) \\sim Ueq, Uanis(C1) \\sim Ueq: with sigma of 0.005 and sigma for
terminal atoms of 0.01
Uanis(C13) \\sim Ueq, Uanis(N3) \\sim Ueq: with sigma of 0.005 and sigma for
terminal atoms of 0.01
Uanis(F6) \\sim Ueq, Uanis(F5) \\sim Ueq, Uanis(F4) \\sim Ueq, Uanis(F7) \\sim
Ueq: with sigma of 0.005 and sigma for terminal atoms of 0.01
Uanis(F6) \\sim Ueq, Uanis(C13) \\sim Ueq, Uanis(F7) \\sim Ueq, Uanis(N3) \\sim
Ueq, Uanis(C14) \\sim Ueq, Uanis(C15) \\sim Ueq, Uanis(C16) \\sim Ueq,
Uanis(O5) \\sim Ueq: with sigma of 0.1 and sigma for terminal atoms of 0.2
Uanis(F6) \\sim Ueq: with sigma of 0.005 and sigma for terminal atoms of 0.01
Uanis(C3) \\sim Ueq: with sigma of 0.005 and sigma for terminal atoms of 0.01
Uanis(C8) \\sim Ueq, Uanis(F4) \\sim Ueq, Uanis(N2) \\sim Ueq, Uanis(C10) \\sim
Ueq, Uanis(C11) \\sim Ueq, Uanis(C12) \\sim Ueq, Uanis(O4) \\sim Ueq: with
sigma of 0.1 and sigma for terminal atoms of 0.2
Uanis(O4) \\sim Ueq, Uanis(C12) \\sim Ueq, Uanis(C11) \\sim Ueq, Uanis(C10)
\\sim Ueq, Uanis(N2) \\sim Ueq, Uanis(C8) \\sim Ueq, Uanis(F5) \\sim Ueq,
Uanis(F4) \\sim Ueq: with sigma of 0.1 and sigma for terminal atoms of 0.2
5. Others
 Sof(F6)=Sof(N3)=Sof(C14)=Sof(C15)=Sof(H15)=Sof(C16)=1-FVAR(1)
 Sof(F7)=Sof(O5)=Sof(C13)=0.5*(1-FVAR(2))
 Sof(F4)=Sof(O4)=Sof(C8)=0.5*FVAR(2)
 Sof(F5)=Sof(N2)=Sof(C10)=Sof(C11)=Sof(H11)=Sof(C12)=FVAR(1)
 Fixed Sof: F1(0.5) F2(0.5) F3(0.5) H1A(0.5) H1B(0.5) H1C(0.5)
6.a Riding coordinates:
 O1(H1), C1(H1A,H1B,H1C)
6.b Aromatic/amide H refined with riding coordinates:
 C6(H6), C11(H11), C15(H15)
;
_olex2_submission_special_instructions 'No special instructions were received'

loop_
_space_group_symop_operation_xyz
'x, y, z'
'-y, x-y, z'
'-x+y, -x, z'
'-x, -y, z+1/2'
'y, -x+y, z+1/2'
'x-y, x, z+1/2'
'y, x, -z+1/2'
'x-y, -y, -z+1/2'
'-x, -x+y, -z+1/2'
'-y, -x, -z'
'-x+y, y, -z'
'x, x-y, -z'
'-x, -y, -z'
'y, -x+y, -z'
'x-y, x, -z'
'x, y, -z-1/2'
'-y, x-y, -z-1/2'
'-x+y, -x, -z-1/2'
'-y, -x, z-1/2'
'-x+y, y, z-1/2'
'x, x-y, z-1/2'
'y, x, z'
'x-y, -y, z'
'-x, -x+y, z'

loop_
_atom_site_label
_atom_site_type_symbol
_atom_site_fract_x
_atom_site_fract_y
_atom_site_fract_z
_atom_site_U_iso_or_equiv
_atom_site_adp_type
_atom_site_occupancy
_atom_site_site_symmetry_order
_atom_site_calc_flag
_atom_site_refinement_flags_posn
_atom_site_refinement_flags_adp
_atom_site_refinement_flags_occupancy
_atom_site_disorder_assembly
_atom_site_disorder_group
Zn1 Zn 0.22978(3) 0.36436(4) 0.43302(4) 0.0430(4) Uani 1 1 d . . . . .
F1 F 0.1966(4) 0.2211(4) 0.4883(6) 0.108(2) Uani 0.5 1 d D U . A -1
F2 F 0.2394(4) 0.1883(3) 0.4120(6) 0.089(2) Uani 0.5 1 d D U . A -1
F3 F 0.2087(4) 0.2450(5) 0.3644(6) 0.106(2) Uani 0.5 1 d D U . A -1
F4 F 0.3235(7) 0.3688(8) 0.2500 0.142(5) Uani 0.717(6) 2 d S TU P B 1
F5 F 0.3288(4) 0.4411(5) 0.3185(6) 0.106(4) Uani 0.717(6) 1 d D U . B 1
F6 F 0.3254(8) 0.4149(8) 0.3083(11) 0.059(5) Uani 0.283(6) 1 d . U . B 2
F7 F 0.306(3) 0.465(3) 0.2500 0.21(2) Uani 0.283(6) 2 d S TU P B 2
O1 O 0.16088(13) 0.3218(3) 0.5000 0.0423(12) Uani 1 2 d S T P B .
H1 H 0.1424 0.2848 0.5000 0.051 Uiso 1 2 d RS T P . .
O2 O 0.2605(2) 0.4457(2) 0.4680(4) 0.0690(14) Uani 1 1 d . . . . .
O3 O 0.46883(14) 0.53117(14) 0.5000 0.092(3) Uani 1 2 d S TU P C 1
O4 O 0.0000 0.3096(5) 0.3341(5) 0.071(3) Uani 0.717(6) 2 d S TU P B 1
O5 O 0.0000 0.1776(10) 0.3302(12) 0.054(6) Uani 0.283(6) 2 d S TU P B 2
N1 N 0.2931(2) 0.3430(2) 0.4509(3) 0.0446(11) Uani 1 1 d . . . . .
N2 N 0.2085(4) 0.3687(5) 0.3172(5) 0.047(2) Uani 0.717(6) 1 d . U . B 1
N3 N 0.2036(8) 0.3419(7) 0.3177(12) 0.025(4) Uani 0.283(6) 1 d . U . B 2
C1 C 0.2690(4) 0.5380(9) 0.5000 0.144(7) Uani 1 2 d S TU P . .
H1A H 0.3079 0.5513 0.5229 0.216 Uiso 0.5 1 d R . . D -1
H1B H 0.2476 0.5513 0.5317 0.216 Uiso 0.5 1 d R . . D -1
H1C H 0.2729 0.5513 0.4454 0.216 Uiso 0.5 1 d R . . D -1
C2 C 0.2352(3) 0.4703(5) 0.5000 0.070(3) Uani 1 2 d S TU P . .
C3 C 0.2362(3) 0.2362(3) 0.4272(6) 0.099(2) Uani 1 2 d DS TU P . .
C4 C 0.2922(3) 0.2922(3) 0.4421(5) 0.047(2) Uani 1 2 d DS T P A .
C5 C 0.3518(3) 0.3822(3) 0.4685(4) 0.0478(14) Uani 1 1 d . . . . .
C6 C 0.3803(3) 0.4429(3) 0.4800(5) 0.0564(18) Uani 1 1 d . . . . .
H6 H 0.3597 0.4638 0.4796 0.068 Uiso 1 1 calc R . . . .
C7 C 0.4391(3) 0.4704(3) 0.4918(6) 0.072(3) Uani 1 1 d . . . . .
C8 C 0.3018(6) 0.3969(7) 0.2500 0.076(5) Uani 0.717(6) 2 d DS TU P B 1
C9 C 0.2363(4) 0.3754(5) 0.2500 0.059(3) Uani 1 2 d DS T P . .
C10 C 0.1516(4) 0.3509(4) 0.2918(5) 0.055(3) Uani 0.717(6) 1 d . U . B 1
C11 C 0.1009(4) 0.3368(5) 0.3362(5) 0.060(3) Uani 0.717(6) 1 d . U . B 1
H11 H 0.1007 0.3368 0.3926 0.072 Uiso 0.717(6) 1 calc R . . B 1
C12 C 0.0510(4) 0.3228(5) 0.2918(5) 0.061(3) Uani 0.717(6) 1 d . U . B 1
C13 C 0.2923(7) 0.4209(8) 0.2500 0.032(6) Uani 0.283(6) 2 d DS TU P B 2
C14 C 0.1493(7) 0.3003(8) 0.2905(11) 0.034(4) Uani 0.283(6) 1 d . U . B 2
C15 C 0.0996(7) 0.2597(10) 0.3372(12) 0.043(5) Uani 0.283(6) 1 d . U . B 2
H15 H 0.0987 0.2604 0.3935 0.052 Uiso 0.283(6) 1 calc R . . B 2
C16 C 0.0511(8) 0.2178(11) 0.2891(12) 0.052(6) Uani 0.283(6) 1 d . U . B 2

loop_
_atom_site_aniso_label
_atom_site_aniso_U_11
_atom_site_aniso_U_22
_atom_site_aniso_U_33
_atom_site_aniso_U_23
_atom_site_aniso_U_13
_atom_site_aniso_U_12
Zn1 0.0366(5) 0.0655(6) 0.0309(5) -0.0057(3) -0.0044(3) 0.0285(4)
F1 0.086(3) 0.085(3) 0.136(5) -0.019(3) -0.011(3) 0.029(3)
F2 0.076(3) 0.070(3) 0.129(5) -0.019(3) -0.022(3) 0.042(3)
F3 0.083(3) 0.084(3) 0.134(5) -0.015(3) -0.024(3) 0.029(3)
F4 0.108(7) 0.186(10) 0.153(9) 0.000 0.000 0.089(7)
F5 0.071(5) 0.133(8) 0.073(5) -0.028(5) -0.013(4) 0.019(5)
F6 0.038(6) 0.072(8) 0.036(7) -0.014(6) -0.022(5) 0.004(6)
F7 0.21(2) 0.21(2) 0.21(2) 0.000 0.000 0.107(14)
O1 0.046(2) 0.051(3) 0.032(3) 0.000 -0.001(2) 0.0253(16)
O2 0.049(3) 0.060(3) 0.102(4) -0.004(3) 0.011(3) 0.030(2)
O3 0.055(3) 0.055(3) 0.178(7) -0.036(4) -0.036(4) 0.037(3)
O4 0.029(4) 0.125(8) 0.028(4) -0.009(4) 0.000 0.015(2)
O5 0.016(8) 0.081(13) 0.043(11) 0.027(10) 0.000 0.008(4)
N1 0.037(2) 0.044(3) 0.054(3) -0.012(2) -0.012(2) 0.021(2)
N2 0.032(4) 0.071(6) 0.036(4) -0.001(5) -0.003(3) 0.024(5)
N3 0.021(5) 0.029(6) 0.021(5) 0.000(4) 0.002(4) 0.009(4)
C1 0.132(9) 0.128(9) 0.170(11) 0.000 0.016(8) 0.064(5)
C2 0.062(4) 0.063(4) 0.084(5) 0.000 0.004(4) 0.032(2)
C3 0.080(2) 0.080(2) 0.131(4) -0.017(2) -0.017(2) 0.036(3)
C4 0.040(3) 0.040(3) 0.061(5) -0.008(3) -0.008(3) 0.021(4)
C5 0.039(3) 0.046(3) 0.061(4) -0.019(3) -0.015(3) 0.023(3)
C6 0.042(3) 0.048(3) 0.090(5) -0.024(3) -0.023(3) 0.031(3)
C7 0.044(3) 0.044(3) 0.134(7) -0.039(4) -0.036(4) 0.027(3)
C8 0.053(9) 0.134(16) 0.050(9) 0.000 0.000 0.053(10)
C9 0.041(5) 0.115(9) 0.023(4) 0.000 0.000 0.041(5)
C10 0.033(4) 0.075(6) 0.032(4) 0.004(4) -0.006(3) 0.009(4)
C11 0.044(5) 0.090(7) 0.028(4) 0.001(4) -0.002(3) 0.020(5)
C12 0.029(4) 0.095(7) 0.035(4) 0.004(5) 0.002(3) 0.012(4)
C13 0.035(8) 0.029(7) 0.028(7) 0.000 0.000 0.012(5)
C14 0.021(8) 0.048(11) 0.025(8) 0.001(8) -0.001(7) 0.011(8)
C15 0.019(8) 0.068(13) 0.035(10) -0.006(9) -0.004(7) 0.015(9)
C16 0.018(9) 0.083(16) 0.029(9) -0.002(10) 0.000(7) 0.007(9)

loop_
_atom_type_symbol
_atom_type_description
_atom_type_scat_dispersion_real
_atom_type_scat_dispersion_imag
_atom_type_scat_source
C C 0.0181 0.0091 'International Tables Vol C Tables 4.2.6.8 and 6.1.1.4'
H H 0.0000 0.0000 'International Tables Vol C Tables 4.2.6.8 and 6.1.1.4'
F F 0.0727 0.0534 'International Tables Vol C Tables 4.2.6.8 and 6.1.1.4'
N N 0.0311 0.0180 'International Tables Vol C Tables 4.2.6.8 and 6.1.1.4'
O O 0.0492 0.0322 'International Tables Vol C Tables 4.2.6.8 and 6.1.1.4'
Zn Zn -1.5491 0.6778 'International Tables Vol C Tables 4.2.6.8 and 6.1.1.4'

loop_
_geom_angle_atom_site_label_1
_geom_angle_atom_site_label_2
_geom_angle_atom_site_label_3
_geom_angle
_geom_angle_site_symmetry_1
_geom_angle_site_symmetry_3
_geom_angle_publ_flag
O1 Zn1 O2 102.3(2) . . ?
O1 Zn1 N1 114.41(18) . . ?
O1 Zn1 N2 112.3(2) . . ?
O1 Zn1 N3 107.3(5) . . ?
O2 Zn1 N1 108.1(2) . . ?
O2 Zn1 N2 101.4(3) . . ?
O2 Zn1 N3 119.7(5) . . ?
N1 Zn1 N2 116.2(3) . . ?
N1 Zn1 N3 105.4(5) . . ?
Zn1 O1 Zn1 120.0(3) 11_556 . ?
Zn1 O1 H1 120.0 11_556 . ?
Zn1 O1 H1 120.0 . . ?
C2 O2 Zn1 130.9(6) . . ?
C7 O3 C7 118.8(7) 10_666 . ?
C12 O4 C12 112.3(10) . 24 ?
C16 O5 C16 112(2) . 24 ?
C4 N1 Zn1 131.1(4) . . ?
C4 N1 C5 102.8(5) . . ?
C5 N1 Zn1 125.8(4) . . ?
C9 N2 Zn1 132.6(6) . . ?
C9 N2 C10 102.6(7) . . ?
C10 N2 Zn1 123.4(6) . . ?
C9 N3 Zn1 124.1(11) . . ?
C14 N3 Zn1 127.8(14) . . ?
C14 N3 C9 107.1(15) . . ?
H1A C1 H1B 110.4 . . ?
H1A C1 H1C 109.8 . . ?
H1B C1 H1C 111.5 . . ?
C2 C1 H1A 108.1 . . ?
C2 C1 H1B 108.5 . . ?
C2 C1 H1C 108.4 . . ?
O2 C2 O2 127.0(11) . 11_556 ?
O2 C2 C1 116.5(5) . . ?
O2 C2 C1 116.5(5) 11_556 . ?
F1 C3 F1 48.2(7) 22 . ?
F1 C3 C4 113.1(8) 22 . ?
F1 C3 C4 113.1(8) . . ?
F2 C3 F1 105.7(6) . . ?
F2 C3 F1 63.6(6) . 22 ?
F2 C3 F3 107.7(6) . . ?
F2 C3 C4 117.9(5) . . ?
F3 C3 F1 103.7(5) . . ?
F3 C3 F1 137.0(9) . 22 ?
F3 C3 C4 107.8(8) . . ?
N1 C4 N1 117.2(7) 22 . ?
N1 C4 C3 121.4(3) . . ?
N1 C4 C3 121.4(3) 22 . ?
N1 C5 C6 129.7(5) . . ?
C5 C5 N1 108.5(3) 22 . ?
C5 C5 C6 121.6(3) 22 . ?
C5 C6 H6 121.7 . . ?
C7 C6 C5 116.5(6) . . ?
C7 C6 H6 121.7 . . ?
O3 C7 C7 120.6(4) . 22 ?
C6 C7 O3 117.5(6) . . ?
C6 C7 C7 121.8(4) . 22 ?
F4 C8 F5 107.5(10) . . ?
F4 C8 F5 107.5(10) . 16_556 ?
F4 C8 C9 127.0(15) . . ?
F5 C8 F5 96.9(13) 16_556 . ?
C9 C8 F5 106.9(8) . 16_556 ?
C9 C8 F5 106.9(8) . . ?
N2 C9 N2 119.0(9) . 16_556 ?
N2 C9 C8 120.3(5) 16_556 . ?
N2 C9 C8 120.3(5) . . ?
N3 C9 N3 104.9(16) . 16_556 ?
C13 C9 N3 126.7(8) . 16_556 ?
C13 C9 N3 126.7(8) . . ?
N2 C10 C10 107.8(5) . 16_556 ?
N2 C10 C11 130.3(8) . . ?
C10 C10 C11 121.9(5) 16_556 . ?
C10 C11 H11 122.2 . . ?
C12 C11 C10 115.7(8) . . ?
C12 C11 H11 122.2 . . ?
C11 C12 O4 117.1(8) . . ?
C11 C12 C12 122.4(5) . 16_556 ?
C12 C12 O4 120.5(5) 16_556 . ?
F6 C13 F6 91(2) . 16_556 ?
F7 C13 F6 105(3) . . ?
F7 C13 F6 105(3) . 16_556 ?
F7 C13 C9 127(4) . . ?
C9 C13 F6 111.7(12) . . ?
C9 C13 F6 111.7(12) . 16_556 ?
N3 C14 C15 127.6(17) . . ?
C14 C14 N3 109.4(11) 16_556 . ?
C14 C14 C15 123.0(10) 16_556 . ?
C14 C15 H15 123.5 . . ?
C14 C15 C16 113.1(17) . . ?
C16 C15 H15 123.5 . . ?
O5 C16 C15 116.6(18) . . ?
C16 C16 O5 119.4(11) 16_556 . ?
C16 C16 C15 123.9(11) 16_556 . ?

loop_
_geom_bond_atom_site_label_1
_geom_bond_atom_site_label_2
_geom_bond_distance
_geom_bond_site_symmetry_2
_geom_bond_publ_flag
Zn1 O1 1.931(3) . ?
Zn1 O2 1.950(5) . ?
Zn1 N1 2.017(5) . ?
Zn1 N2 2.028(9) . ?
Zn1 N3 2.027(19) . ?
F1 C3 1.362(6) . ?
F2 C3 1.321(6) . ?
F3 C3 1.353(6) . ?
F4 C8 1.13(2) . ?
F5 C8 1.525(14) . ?
F6 C13 1.36(2) . ?
F7 C13 1.01(7) . ?
O1 Zn1 1.931(3) 11_556 ?
O1 H1 0.8372 . ?
O2 C2 1.252(7) . ?
O3 C7 1.384(7) 10_666 ?
O3 C7 1.384(7) . ?
O4 C12 1.393(10) . ?
O4 C12 1.393(10) 24 ?
O5 C16 1.40(2) . ?
O5 C16 1.40(2) 24 ?
N1 C4 1.324(6) . ?
N1 C5 1.387(7) . ?
N2 C9 1.299(9) . ?
N2 C10 1.385(11) . ?
N3 C9 1.423(19) . ?
N3 C14 1.36(3) . ?
C1 H1A 0.9743 . ?
C1 H1B 0.9529 . ?
C1 H1C 0.9624 . ?
C1 C2 1.53(2) . ?
C2 O2 1.252(7) 11_556 ?
C3 F1 1.362(6) 22 ?
C3 C4 1.488(8) . ?
C4 N1 1.324(6) 22 ?
C5 C5 1.379(11) 22 ?
C5 C6 1.390(9) . ?
C6 H6 0.9400 . ?
C6 C7 1.348(9) . ?
C7 C7 1.416(12) 22 ?
C8 F5 1.524(14) 16_556 ?
C8 C9 1.512(13) . ?
C9 N2 1.299(9) 16_556 ?
C9 N3 1.423(19) 16_556 ?
C9 C13 1.349(15) . ?
C10 C10 1.394(17) 16_556 ?
C10 C11 1.398(13) . ?
C11 H11 0.9400 . ?
C11 C12 1.380(12) . ?
C12 C12 1.392(17) 16_556 ?
C13 F6 1.36(2) 16_556 ?
C14 C14 1.35(4) 16_556 ?
C14 C15 1.43(3) . ?
C15 H15 0.9400 . ?
C15 C16 1.44(3) . ?
C16 C16 1.30(4) 16_556 ?

loop_
_geom_torsion_atom_site_label_1
_geom_torsion_atom_site_label_2
_geom_torsion_atom_site_label_3
_geom_torsion_atom_site_label_4
_geom_torsion
_geom_torsion_site_symmetry_1
_geom_torsion_site_symmetry_2
_geom_torsion_site_symmetry_3
_geom_torsion_site_symmetry_4
_geom_torsion_publ_flag
Zn1 O2 C2 O2 15.3(4) . . . 11_556 ?
Zn1 O2 C2 C1 -164.7(4) . . . . ?
Zn1 N1 C4 N1 173.4(3) . . . 22 ?
Zn1 N1 C4 C3 -9.7(13) . . . . ?
Zn1 N1 C5 C5 -174.1(3) . . . 22 ?
Zn1 N1 C5 C6 1.9(11) . . . . ?
Zn1 N2 C9 N2 170.9(4) . . . 16_556 ?
Zn1 N2 C9 C8 -15.5(16) . . . . ?
Zn1 N2 C10 C10 -170.4(5) . . . 16_556 ?
Zn1 N2 C10 C11 11.9(17) . . . . ?
Zn1 N3 C9 N3 176.7(3) . . . 16_556 ?
Zn1 N3 C9 C13 11(2) . . . . ?
Zn1 N3 C14 C14 177.9(9) . . . 16_556 ?
Zn1 N3 C14 C15 -5(3) . . . . ?
F1 C3 C4 N1 114.7(8) . . . 22 ?
F1 C3 C4 N1 62.0(10) 22 . . 22 ?
F1 C3 C4 N1 -62.0(10) . . . . ?
F1 C3 C4 N1 -114.7(8) 22 . . . ?
F2 C3 C4 N1 -9.2(12) . . . 22 ?
F2 C3 C4 N1 174.0(8) . . . . ?
F3 C3 C4 N1 52.0(10) . . . . ?
F3 C3 C4 N1 -131.2(8) . . . 22 ?
F4 C8 C9 N2 -93.2(9) . . . 16_556 ?
F4 C8 C9 N2 93.2(9) . . . . ?
F5 C8 C9 N2 -35.3(13) . . . . ?
F5 C8 C9 N2 138.2(12) . . . 16_556 ?
F5 C8 C9 N2 -138.2(12) 16_556 . . . ?
F5 C8 C9 N2 35.3(13) 16_556 . . 16_556 ?
N1 C5 C6 C7 -176.1(8) . . . . ?
N2 C10 C11 C12 177.4(11) . . . . ?
N3 C9 C13 F6 131.7(16) . . . 16_556 ?
N3 C9 C13 F6 31(2) . . . . ?
N3 C9 C13 F6 -31(2) 16_556 . . 16_556 ?
N3 C9 C13 F6 -131.7(16) 16_556 . . . ?
N3 C9 C13 F7 98.5(13) 16_556 . . . ?
N3 C9 C13 F7 -98.5(13) . . . . ?
N3 C14 C15 C16 -174.0(19) . . . . ?
C4 N1 C5 C5 0.4(6) . . . 22 ?
C4 N1 C5 C6 176.4(8) . . . . ?
C5 N1 C4 N1 -0.7(11) . . . 22 ?
C5 N1 C4 C3 176.2(8) . . . . ?
C5 C5 C6 C7 -0.5(10) 22 . . . ?
C5 C6 C7 O3 177.3(7) . . . . ?
C5 C6 C7 C7 0.5(10) . . . 22 ?
C7 O3 C7 C6 -176.8(11) 10_666 . . . ?
C7 O3 C7 C7 -0.005(2) 10_666 . . 22 ?
C9 N2 C10 C10 -2.3(10) . . . 16_556 ?
C9 N2 C10 C11 -180.0(12) . . . . ?
C9 N3 C14 C14 8.9(14) . . . 16_556 ?
C9 N3 C14 C15 -174.3(18) . . . . ?
C10 N2 C9 N2 4.4(18) . . . 16_556 ?
C10 N2 C9 C8 178.0(5) . . . . ?
C10 C10 C11 C12 0.1(13) 16_556 . . . ?
C10 C11 C12 O4 -178.8(11) . . . . ?
C10 C11 C12 C12 -0.1(13) . . . 16_556 ?
C12 O4 C12 C11 -152.5(8) 24 . . . ?
C12 O4 C12 C12 28.8(15) 24 . . 16_556 ?
C14 N3 C9 N3 -14(2) . . . 16_556 ?
C14 N3 C9 C13 -179.7(6) . . . . ?
C14 C14 C15 C16 2(2) 16_556 . . . ?
C14 C15 C16 O5 -178(2) . . . . ?
C14 C15 C16 C16 -3(2) . . . 16_556 ?
C16 O5 C16 C15 141.8(18) 24 . . . ?
C16 O5 C16 C16 -34(3) 24 . . 16_556 ?

loop_
_smtbx_masks_void_nr
_smtbx_masks_void_average_x
_smtbx_masks_void_average_y
_smtbx_masks_void_average_z
_smtbx_masks_void_volume
_smtbx_masks_void_count_electrons
_smtbx_masks_void_content
1 0.000 0.000 -0.488 950.8 17.7 ?
2 -0.420 0.007 -0.178 3133.4 699.5 ?
